data_4036097
loop_
_publ_author_name
'Huang, Xiaoying'
'Chen, Hui'
'Huang, Zhongzhi'
'Xu, Yan-Li'
'Li, Fangyao'
'Ma, Xian-Li'
'Chen, Yan-Yan'

_publ_section_title
;
 Visible-light-induced difunctionalization of alkynes: The synthesis of
 thiazoles and 1,1-dibromo-1-en-3-ynes.
;
_journal_name_full 'The Journal of organic chemistry'
_journal_paper_doi 10.1021/acs.joc.9b02300
_journal_year 2019
_chemical_formula_moiety 'C16 H8 Br2 F2'
_chemical_formula_sum 'C16 H8 Br2 F2'
_chemical_formula_weight 398.04
_space_group_crystal_system monoclinic
_space_group_IT_number 14
_space_group_name_Hall '-P 2yn'
_space_group_name_H-M_alt 'P 1 21/n 1'
_atom_sites_solution_hydrogens geom
_atom_sites_solution_primary dual
_audit_creation_date 2018-12-20
_audit_creation_method
;
Olex2 1.2
(compiled 2018.05.29 svn.r3508 for OlexSys, GUI svn.r5506)
;
_cell_angle_alpha 90
_cell_angle_beta 92.198(9)
_cell_angle_gamma 90
_cell_formula_units_Z 4
_cell_length_a 3.9499(4)
_cell_length_b 15.0724(18)
_cell_length_c 23.358(3)
_cell_measurement_reflns_used 1798
_cell_measurement_temperature 100.00(10)
_cell_measurement_theta_max 26.7860
_cell_measurement_theta_min 2.6920
_cell_volume 1389.6(3)
_computing_cell_refinement 'CrysAlisPro 1.171.38.43f (Rigaku OD, 2015)'
_computing_data_collection 'CrysAlisPro 1.171.38.43f (Rigaku OD, 2015)'
_computing_data_reduction 'CrysAlisPro 1.171.38.43f (Rigaku OD, 2015)'
_computing_molecular_graphics 'Olex2 (Dolomanov et al., 2009)'
_computing_publication_material 'Olex2 (Dolomanov et al., 2009)'
_computing_structure_refinement 'ShelXL (Sheldrick, 2015)'
_computing_structure_solution 'ShelXT (Sheldrick, 2015)'
_diffrn_ambient_environment N~2~
_diffrn_ambient_temperature 100.00(10)
_diffrn_detector 'CCD plate'
_diffrn_detector_area_resol_mean 5.2684
_diffrn_detector_type AtlasS2
_diffrn_measured_fraction_theta_full 0.999
_diffrn_measured_fraction_theta_max 0.999
_diffrn_measurement_details
;
List of Runs (angles in degrees, time in seconds):

  # Type    Start    End  Width  t~exp~   \w     \q     \k     \f   Frames
--------------------------------------------------------------------------
  1  \w      3.00  29.00   1.00    5.00    --  -11.59 -99.00-180.00   26
  2  \w    -80.00   9.00   1.00    5.00    --  -11.59 -37.00 -90.00   89
  3  \w    -31.00  59.00   1.00    5.00    --  -11.59  37.00  90.00   90
;
_diffrn_measurement_device 'four-circle diffractometer'
_diffrn_measurement_device_type 'SuperNova, Dual, Cu at zero, AtlasS2'
_diffrn_measurement_method '\w scans'
_diffrn_orient_matrix_type 'CrysAlisPro convention (1999,Acta A55,543-557)'
_diffrn_orient_matrix_UB_11 0.0437426000
_diffrn_orient_matrix_UB_12 -0.0383772000
_diffrn_orient_matrix_UB_13 -0.0156724000
_diffrn_orient_matrix_UB_21 -0.0149922000
_diffrn_orient_matrix_UB_22 0.0245504000
_diffrn_orient_matrix_UB_23 -0.0258838000
_diffrn_orient_matrix_UB_31 0.1735866000
_diffrn_orient_matrix_UB_32 0.0118147000
_diffrn_orient_matrix_UB_33 0.0028760000
_diffrn_radiation_monochromator mirror
_diffrn_radiation_probe x-ray
_diffrn_radiation_type MoK\a
_diffrn_radiation_wavelength 0.71073
_diffrn_reflns_av_R_equivalents 0.0528
_diffrn_reflns_av_unetI/netI 0.0764
_diffrn_reflns_Laue_measured_fraction_full 0.999
_diffrn_reflns_Laue_measured_fraction_max 0.999
_diffrn_reflns_limit_h_max 4
_diffrn_reflns_limit_h_min -4
_diffrn_reflns_limit_k_max 17
_diffrn_reflns_limit_k_min -14
_diffrn_reflns_limit_l_max 19
_diffrn_reflns_limit_l_min -27
_diffrn_reflns_number 5933
_diffrn_reflns_point_group_measured_fraction_full 0.999
_diffrn_reflns_point_group_measured_fraction_max 0.999
_diffrn_reflns_theta_full 24.998
_diffrn_reflns_theta_max 24.998
_diffrn_reflns_theta_min 2.207
_diffrn_source 'micro-focus sealed X-ray tube'
_diffrn_source_type 'SuperNova (Mo) X-ray Source'
_exptl_absorpt_coefficient_mu 5.841
_exptl_absorpt_correction_T_max 1.00000
_exptl_absorpt_correction_T_min 0.48950
_exptl_absorpt_correction_type multi-scan
_exptl_absorpt_process_details
;
CrysAlisPro 1.171.38.43f (Rigaku Oxford Diffraction, 2015)
Empirical absorption correction using spherical harmonics,
 implemented in SCALE3 ABSPACK scaling algorithm.
;
_exptl_crystal_colour colourless
_exptl_crystal_colour_primary colourless
_exptl_crystal_density_diffrn 1.903
_exptl_crystal_description block
_exptl_crystal_F_000 768
_exptl_crystal_size_max 0.12
_exptl_crystal_size_mid 0.11
_exptl_crystal_size_min 0.1
_refine_diff_density_max 1.096
_refine_diff_density_min -1.537
_refine_diff_density_rms 0.187
_refine_ls_extinction_method none
_refine_ls_goodness_of_fit_ref 1.086
_refine_ls_hydrogen_treatment constr
_refine_ls_matrix_type full
_refine_ls_number_parameters 181
_refine_ls_number_reflns 2456
_refine_ls_number_restraints 21
_refine_ls_restrained_S_all 1.082
_refine_ls_R_factor_all 0.0890
_refine_ls_R_factor_gt 0.0707
_refine_ls_shift/su_max 0.000
_refine_ls_shift/su_mean 0.000
_refine_ls_structure_factor_coef Fsqd
_refine_ls_weighting_details 'w=1/[\s^2^(Fo^2^)+(0.0252P)^2^+25.0609P] where P=(Fo^2^+2Fc^2^)/3'
_refine_ls_weighting_scheme calc
_refine_ls_wR_factor_gt 0.1327
_refine_ls_wR_factor_ref 0.1411
_reflns_Friedel_coverage 0.000
_reflns_number_gt 2026
_reflns_number_total 2456
_reflns_threshold_expression 'I > 2\s(I)'
_cod_data_source_file jo9b02300_si_002.cif
_cod_data_source_block 10-16-4b
_cod_database_code 4036097
_shelx_shelxl_version_number 2018/3
_shelx_space_group_comment
;
The symmetry employed for this shelxl refinement is uniquely defined
by the following loop, which should always be used as a source of
symmetry information in preference to the above space-group names.
They are only intended as comments.
;
_shelx_estimated_absorpt_t_max 0.593
_shelx_estimated_absorpt_t_min 0.541
_reflns_odcompleteness_completeness 99.86
_reflns_odcompleteness_iscentric 1
_reflns_odcompleteness_theta 26.32
_olex2_refinement_description
;
1. Fixed Uiso
 At 1.2 times of:
  All C(H) groups
2. Rigid bond restraints
 C1, C2
 with sigma for 1-2 distances of 0.01 and sigma for 1-3 distances of 0.01
 C9, C16
 with sigma for 1-2 distances of 0.01 and sigma for 1-3 distances of 0.01
 C5, C6
 with sigma for 1-2 distances of 0.01 and sigma for 1-3 distances of 0.01
3. Uiso/Uaniso restraints and constraints
C1 \\sim C2: within 2A with sigma of 0.002 and sigma for terminal atoms of 0.004
C9 \\sim C16: within 2A with sigma of 0.002 and sigma for terminal atoms of
0.004
C5 \\sim C6: within 2A with sigma of 0.002 and sigma for terminal atoms of 0.004
4.a Aromatic/amide H refined with riding coordinates:
 C2(H2), C6(H6), C11(H11), C3(H3), C12(H12), C15(H15), C5(H5), C14(H14)
;
_olex2_submission_special_instructions 'No special instructions were received'
_oxdiff_exptl_absorpt_empirical_details
;
Empirical correction (ABSPACK) includes:
- Absorption correction using spherical harmonics
- Frame scaling
- Detector area scaling
;
_oxdiff_exptl_absorpt_empirical_full_max 1.519
_oxdiff_exptl_absorpt_empirical_full_min 0.723

loop_
_space_group_symop_operation_xyz
'x, y, z'
'-x+1/2, y+1/2, -z+1/2'
'-x, -y, -z'
'x-1/2, -y-1/2, z-1/2'

loop_
_atom_site_label
_atom_site_type_symbol
_atom_site_fract_x
_atom_site_fract_y
_atom_site_fract_z
_atom_site_U_iso_or_equiv
_atom_site_adp_type
_atom_site_occupancy
_atom_site_site_symmetry_order
_atom_site_calc_flag
_atom_site_refinement_flags_posn
_atom_site_refinement_flags_adp
Br2 Br 1.0537(2) 0.15040(6) 0.11650(4) 0.0150(3) Uani 1 1 d . .
Br1 Br 0.8107(2) 0.09281(6) 0.23787(4) 0.0167(3) Uani 1 1 d . .
F2 F 0.9038(14) 0.5636(4) 0.0525(2) 0.0242(13) Uani 1 1 d . .
F1 F -0.0308(14) 0.3773(4) 0.5073(2) 0.0296(14) Uani 1 1 d . .
C2 C 0.230(2) 0.4087(6) 0.3626(4) 0.0136(14) Uani 1 1 d . U
H2 H 0.221450 0.452070 0.334254 0.016 Uiso 1 1 calc R .
C1 C 0.380(2) 0.3279(6) 0.3515(4) 0.0132(15) Uani 1 1 d . U
C8 C 0.643(2) 0.2900(6) 0.2522(4) 0.0136(19) Uani 1 1 d . .
C6 C 0.397(2) 0.2637(6) 0.3944(4) 0.0185(16) Uani 1 1 d . U
H6 H 0.501140 0.209629 0.387606 0.022 Uiso 1 1 calc R .
C11 C 0.984(2) 0.4237(6) 0.1771(4) 0.017(2) Uani 1 1 d . .
H11 H 1.073724 0.425724 0.214471 0.020 Uiso 1 1 calc R .
C10 C 0.818(2) 0.3468(6) 0.1578(4) 0.0122(19) Uani 1 1 d . .
C7 C 0.524(2) 0.3092(6) 0.2970(4) 0.0141(19) Uani 1 1 d . .
C3 C 0.093(2) 0.4262(6) 0.4148(4) 0.019(2) Uani 1 1 d . .
H3 H -0.007677 0.480613 0.421995 0.022 Uiso 1 1 calc R .
C4 C 0.110(2) 0.3608(7) 0.4559(4) 0.019(2) Uani 1 1 d . .
C16 C 0.865(2) 0.1855(6) 0.1862(4) 0.0120(14) Uani 1 1 d . U
C9 C 0.778(2) 0.2697(6) 0.1976(4) 0.0124(14) Uani 1 1 d . U
C12 C 1.020(2) 0.4974(6) 0.1417(4) 0.016(2) Uani 1 1 d . .
H12 H 1.136604 0.547873 0.154303 0.020 Uiso 1 1 calc R .
C15 C 0.674(2) 0.3456(6) 0.1024(4) 0.0145(19) Uani 1 1 d . .
H15 H 0.558295 0.295502 0.089229 0.017 Uiso 1 1 calc R .
C13 C 0.875(2) 0.4919(6) 0.0872(4) 0.016(2) Uani 1 1 d . .
C5 C 0.258(2) 0.2799(6) 0.4473(4) 0.0192(16) Uani 1 1 d . U
H5 H 0.264869 0.237000 0.476011 0.023 Uiso 1 1 calc R .
C14 C 0.703(2) 0.4193(6) 0.0664(4) 0.017(2) Uani 1 1 d . .
H14 H 0.608001 0.418895 0.029306 0.021 Uiso 1 1 calc R .

loop_
_atom_site_aniso_label
_atom_site_aniso_U_11
_atom_site_aniso_U_22
_atom_site_aniso_U_33
_atom_site_aniso_U_23
_atom_site_aniso_U_13
_atom_site_aniso_U_12
Br2 0.0135(4) 0.0150(5) 0.0166(5) -0.0026(4) 0.0050(3) 0.0000(4)
Br1 0.0146(5) 0.0152(5) 0.0206(5) 0.0041(4) 0.0047(3) 0.0011(4)
F2 0.039(3) 0.015(3) 0.019(3) 0.004(2) 0.005(2) -0.002(3)
F1 0.032(3) 0.043(4) 0.015(3) -0.006(3) 0.012(2) -0.003(3)
C2 0.013(3) 0.013(4) 0.015(3) 0.006(3) -0.001(3) -0.003(3)
C1 0.012(3) 0.013(4) 0.015(3) 0.006(3) -0.001(3) -0.003(3)
C8 0.014(4) 0.005(5) 0.021(5) 0.003(4) 0.000(4) -0.002(4)
C6 0.025(4) 0.012(4) 0.019(4) 0.004(3) 0.003(3) 0.004(3)
C11 0.014(4) 0.023(6) 0.014(5) 0.000(4) 0.006(4) 0.004(4)
C10 0.012(4) 0.009(5) 0.016(4) -0.003(4) 0.005(3) 0.006(4)
C7 0.010(4) 0.013(5) 0.020(5) 0.003(4) -0.001(4) 0.002(4)
C3 0.015(4) 0.017(6) 0.024(5) -0.007(4) 0.005(4) -0.004(4)
C4 0.016(5) 0.032(6) 0.010(4) -0.005(4) 0.004(4) -0.008(4)
C16 0.009(3) 0.015(3) 0.013(3) -0.001(3) 0.003(3) 0.002(3)
C9 0.009(3) 0.015(3) 0.013(3) 0.002(3) 0.002(3) 0.001(3)
C12 0.017(5) 0.009(5) 0.024(5) -0.009(4) 0.005(4) -0.006(4)
C15 0.012(4) 0.014(5) 0.018(5) -0.003(4) 0.001(4) -0.002(4)
C13 0.019(5) 0.005(5) 0.023(5) 0.006(4) 0.010(4) 0.006(4)
C5 0.026(4) 0.013(4) 0.019(3) 0.005(3) 0.003(3) 0.003(3)
C14 0.020(5) 0.014(5) 0.019(5) 0.003(4) 0.007(4) 0.002(4)

loop_
_atom_type_symbol
_atom_type_description
_atom_type_scat_dispersion_real
_atom_type_scat_dispersion_imag
_atom_type_scat_source
C C 0.0033 0.0016 'International Tables Vol C Tables 4.2.6.8 and 6.1.1.4'
H H 0.0000 0.0000 'International Tables Vol C Tables 4.2.6.8 and 6.1.1.4'
Br Br -0.2901 2.4595 'International Tables Vol C Tables 4.2.6.8 and 6.1.1.4'
F F 0.0171 0.0103 'International Tables Vol C Tables 4.2.6.8 and 6.1.1.4'

loop_
_geom_angle_atom_site_label_1
_geom_angle_atom_site_label_2
_geom_angle_atom_site_label_3
_geom_angle
C3 C2 C1 121.3(8)
C2 C1 C6 119.0(8)
C2 C1 C7 121.6(8)
C6 C1 C7 119.3(8)
C7 C8 C9 177.9(10)
C1 C6 C5 120.5(9)
C12 C11 C10 121.8(8)
C11 C10 C9 120.1(8)
C15 C10 C11 118.6(8)
C15 C10 C9 121.1(8)
C8 C7 C1 177.3(10)
C4 C3 C2 118.0(9)
F1 C4 C3 118.2(9)
F1 C4 C5 118.6(8)
C5 C4 C3 123.1(8)
Br1 C16 Br2 114.0(5)
C9 C16 Br2 123.1(7)
C9 C16 Br1 122.9(6)
C8 C9 C10 115.9(8)
C16 C9 C8 119.0(8)
C16 C9 C10 125.1(8)
C13 C12 C11 116.7(8)
C10 C15 C14 120.6(8)
F2 C13 C12 117.5(8)
F2 C13 C14 118.4(8)
C14 C13 C12 124.1(8)
C4 C5 C6 117.9(9)
C13 C14 C15 118.1(8)

loop_
_geom_bond_atom_site_label_1
_geom_bond_atom_site_label_2
_geom_bond_distance
Br2 C16 1.892(8)
Br1 C16 1.863(9)
F2 C13 1.359(10)
F1 C4 1.366(10)
C2 C1 1.383(13)
C2 C3 1.378(12)
C1 C6 1.392(12)
C1 C7 1.442(12)
C8 C7 1.199(12)
C8 C9 1.433(12)
C6 C5 1.394(12)
C11 C10 1.398(13)
C11 C12 1.395(13)
C10 C9 1.500(12)
C10 C15 1.394(12)
C3 C4 1.375(13)
C4 C5 1.370(13)
C16 C9 1.345(12)
C12 C13 1.379(13)
C15 C14 1.401(13)
C13 C14 1.367(13)
